data_4082459
loop_
_publ_author_name
'Grabulosa, Arnald'
'Doran, S\'ean'
'Brandariz, Guillem'
'Muller, Guillermo'
'Benet-Buchholz, Jordi'
'Riera, Antoni'
'Verdaguer, Xavier'

_publ_section_title
;
 Nickel(II) and Palladium(II) Complexes of the Small-Bite-Angle
 P-Stereogenic Diphosphine Ligand MaxPHOS and Its Monosulfide
;
_journal_issue 3
_journal_name_full Organometallics
_journal_page_first 692
_journal_paper_doi 10.1021/om400952y
_journal_volume 33
_journal_year 2014
_chemical_absolute_configuration ad
_chemical_formula_sum 'C27 H63 B Cl2 F4 N2 P4 Pd S2'
_chemical_formula_weight 867.90
_chemical_name_systematic
; 
 ? 
;
_space_group_IT_number 19
_symmetry_cell_setting orthorhombic
_symmetry_space_group_name_Hall 'P 2ac 2ab'
_symmetry_space_group_name_H-M 'P 21 21 21'
_atom_sites_solution_hydrogens geom
_atom_sites_solution_primary direct
_atom_sites_solution_secondary difmap
_audit_creation_method SHELXL-97
_cell_angle_alpha 90.00
_cell_angle_beta 90.00
_cell_angle_gamma 90.00
_cell_formula_units_Z 4
_cell_length_a 10.7736(8)
_cell_length_b 17.6502(13)
_cell_length_c 21.3183(15)
_cell_measurement_reflns_used 5009
_cell_measurement_temperature 100(2)
_cell_measurement_theta_max 28.35
_cell_measurement_theta_min 2.23
_cell_volume 4053.8(5)
_computing_cell_refinement 'Bruker APEX2 v2009.1-0'
_computing_data_collection 'Bruker APEX2 v2009.1-0'
_computing_data_reduction 'Bruker SAINT V7.60A'
_computing_molecular_graphics 'Bruker SHELXTL'
_computing_publication_material 'Bruker SHELXTL'
_computing_structure_refinement 'SHELXS-97 (Sheldrick, 2008)'
_computing_structure_solution 'SHELXS-97 (Sheldrick, 2008)'
_diffrn_ambient_temperature 100(2)
_diffrn_detector_area_resol_mean 512
_diffrn_detector_type '4K CCD area detector APEX II'
_diffrn_measured_fraction_theta_full 0.975
_diffrn_measured_fraction_theta_max 0.975
_diffrn_measurement_device_type 'Kappa 4-axis goniometer bruker-nonius'
_diffrn_measurement_method
;
 Fullsphere data collection, phi and omega scans
;
_diffrn_measurement_specimen_support 'magnetic support whith 10 micron nylon fiber cryoloop'
_diffrn_radiation_monochromator 'Multilayer Montel 200 mirrors'
_diffrn_radiation_type MoK\a
_diffrn_radiation_wavelength 0.71073
_diffrn_reflns_av_R_equivalents 0.0485
_diffrn_reflns_av_sigmaI/netI 0.0315
_diffrn_reflns_limit_h_max 14
_diffrn_reflns_limit_h_min 0
_diffrn_reflns_limit_k_max 24
_diffrn_reflns_limit_k_min 0
_diffrn_reflns_limit_l_max 29
_diffrn_reflns_limit_l_min 0
_diffrn_reflns_number 6229
_diffrn_reflns_theta_full 29.78
_diffrn_reflns_theta_max 29.78
_diffrn_reflns_theta_min 1.50
_diffrn_source 'rotating anode X-ray tube'
_diffrn_source_current 70
_diffrn_source_power 50
_diffrn_source_size '3 mm x 0.3 mm fine focus'
_diffrn_source_type 'Bruker-Nonius FR 591'
_exptl_absorpt_coefficient_mu 0.890
_exptl_absorpt_correction_T_max 0.8533
_exptl_absorpt_correction_T_min 0.7781
_exptl_absorpt_correction_type empirical
_exptl_absorpt_process_details
; 
 SADABS Version 2008/1 Bruker-Nonius
 Blessing, Acta Cryst. (1995) A51 33-38
;
_exptl_crystal_colour yellow
_exptl_crystal_density_diffrn 1.422
_exptl_crystal_density_method 'not measured'
_exptl_crystal_description block
_exptl_crystal_F_000 1808
_exptl_crystal_size_max 0.20
_exptl_crystal_size_mid 0.20
_exptl_crystal_size_min 0.20
_refine_diff_density_max 0.854
_refine_diff_density_min -0.619
_refine_diff_density_rms 0.089
_refine_ls_abs_structure_details 'Flack H D (1983), Acta Cryst. A39, 876-881'
_refine_ls_abs_structure_Flack 0.41(2)
_refine_ls_extinction_method none
_refine_ls_goodness_of_fit_ref 1.055
_refine_ls_hydrogen_treatment noref
_refine_ls_matrix_type full
_refine_ls_number_parameters 446
_refine_ls_number_reflns 6229
_refine_ls_number_restraints 78
_refine_ls_restrained_S_all 1.059
_refine_ls_R_factor_all 0.0363
_refine_ls_R_factor_gt 0.0294
_refine_ls_shift/su_max 0.001
_refine_ls_shift/su_mean 0.000
_refine_ls_structure_factor_coef Fsqd
_refine_ls_weighting_details 'calc w=1/[\s^2^(Fo^2^)+(0.0234P)^2^+5.0000P] where P=(Fo^2^+2Fc^2^)/3'
_refine_ls_weighting_scheme calc
_refine_ls_wR_factor_gt 0.0649
_refine_ls_wR_factor_ref 0.0667
_reflns_number_gt 5700
_reflns_number_total 6229
_reflns_threshold_expression >2sigma(I)
_cod_data_source_file om400952y_si_002.cif
_cod_data_source_block Pd8
_cod_depositor_comments
;
The following automatic conversions were performed:
'_diffrn_measurement_specimen_suppport' tag replaced with
'_diffrn_measurement_specimen_support'.

Automatic conversion script
Id: cif_correct_tags 1440 2010-10-19 06:21:57Z saulius 

The following automatic conversions were performed:

'_symmetry_cell_setting' value 'Orthorhombic' changed to
'orthorhombic' according to
/usr/data/users/saulius/automatic-downloads/current/ACS/lib/dictionaries/cif_core.dic
dictionary named 'cif_core.dic' version 2.4.2 from 2011-04-26.

Automatic conversion script
Id: cif_fix_values 2281 2013-09-26 08:29:07Z andrius 
;
_cod_original_sg_symbol_H-M P2(1)2(1)2(1)
_cod_database_code 4082459

loop_
_symmetry_equiv_pos_as_xyz
'x, y, z'
'-x+1/2, -y, z+1/2'
'-x, y+1/2, -z+1/2'
'x+1/2, -y+1/2, -z'

loop_
_atom_site_label
_atom_site_type_symbol
_atom_site_fract_x
_atom_site_fract_y
_atom_site_fract_z
_atom_site_U_iso_or_equiv
_atom_site_adp_type
_atom_site_occupancy
_atom_site_symmetry_multiplicity
_atom_site_calc_flag
_atom_site_refinement_flags
_atom_site_disorder_assembly
_atom_site_disorder_group
C1 C 0.2205(3) 0.4367(2) 0.84738(16) 0.0217(7) Uani 1 1 d . . .
H1A H 0.2251 0.4080 0.8081 0.033 Uiso 1 1 calc R . .
H1B H 0.3009 0.4344 0.8688 0.033 Uiso 1 1 calc R . .
H1C H 0.1999 0.4896 0.8382 0.033 Uiso 1 1 calc R . .
C2 C 0.1429(3) 0.29374(18) 0.90252(17) 0.0195(7) Uani 1 1 d . . .
C3 C 0.2823(4) 0.2853(2) 0.9177(2) 0.0301(9) Uani 1 1 d . . .
H3A H 0.3015 0.2318 0.9253 0.045 Uiso 1 1 calc R . .
H3B H 0.3023 0.3150 0.9552 0.045 Uiso 1 1 calc R . .
H3C H 0.3316 0.3036 0.8822 0.045 Uiso 1 1 calc R . .
C4 C 0.0665(4) 0.2581(2) 0.95431(18) 0.0277(8) Uani 1 1 d . . .
H4A H -0.0217 0.2680 0.9468 0.042 Uiso 1 1 calc R . .
H4B H 0.0909 0.2798 0.9948 0.042 Uiso 1 1 calc R . .
H4C H 0.0810 0.2032 0.9549 0.042 Uiso 1 1 calc R . .
C5 C 0.1151(4) 0.2555(2) 0.83946(18) 0.0263(8) Uani 1 1 d . . .
H5A H 0.1366 0.2017 0.8419 0.039 Uiso 1 1 calc R . .
H5B H 0.1643 0.2797 0.8064 0.039 Uiso 1 1 calc R . .
H5C H 0.0266 0.2608 0.8298 0.039 Uiso 1 1 calc R . .
C6 C -0.1557(3) 0.5450(2) 0.86704(15) 0.0205(7) Uani 1 1 d . . .
C7 C -0.1343(4) 0.5510(2) 0.79578(16) 0.0276(8) Uani 1 1 d . . .
H7A H -0.1370 0.6043 0.7831 0.041 Uiso 1 1 calc R . .
H7B H -0.1992 0.5228 0.7736 0.041 Uiso 1 1 calc R . .
H7C H -0.0529 0.5296 0.7853 0.041 Uiso 1 1 calc R . .
C8 C -0.2793(4) 0.5809(2) 0.8863(2) 0.0294(9) Uani 1 1 d . . .
H8A H -0.2750 0.6358 0.8802 0.044 Uiso 1 1 calc R . .
H8B H -0.2959 0.5698 0.9305 0.044 Uiso 1 1 calc R . .
H8C H -0.3462 0.5600 0.8604 0.044 Uiso 1 1 calc R . .
C9 C -0.0512(4) 0.58858(19) 0.89888(17) 0.0231(8) Uani 1 1 d . . .
H9A H 0.0282 0.5634 0.8903 0.035 Uiso 1 1 calc R . .
H9B H -0.0657 0.5899 0.9443 0.035 Uiso 1 1 calc R . .
H9C H -0.0487 0.6405 0.8825 0.035 Uiso 1 1 calc R . .
C10 C -0.2866(3) 0.3887(2) 0.87396(17) 0.0229(8) Uani 1 1 d . . .
C11 C -0.3226(4) 0.3977(3) 0.80448(19) 0.0363(10) Uani 1 1 d . . .
H11A H -0.2500 0.3875 0.7781 0.054 Uiso 1 1 calc R . .
H11B H -0.3516 0.4495 0.7970 0.054 Uiso 1 1 calc R . .
H11C H -0.3889 0.3618 0.7942 0.054 Uiso 1 1 calc R . .
C12 C -0.3976(4) 0.4096(2) 0.91591(19) 0.0297(8) Uani 1 1 d . . .
H12A H -0.4671 0.3753 0.9070 0.045 Uiso 1 1 calc R . .
H12B H -0.4229 0.4619 0.9074 0.045 Uiso 1 1 calc R . .
H12C H -0.3738 0.4047 0.9601 0.045 Uiso 1 1 calc R . .
C13 C -0.2541(4) 0.3049(2) 0.8853(2) 0.0306(9) Uani 1 1 d . . .
H13A H -0.3261 0.2732 0.8751 0.046 Uiso 1 1 calc R . .
H13B H -0.2315 0.2975 0.9294 0.046 Uiso 1 1 calc R . .
H13C H -0.1840 0.2905 0.8585 0.046 Uiso 1 1 calc R . .
C14 C -0.0496(3) 0.5856(2) 1.09962(18) 0.0220(8) Uani 1 1 d . . .
H14A H -0.0455 0.6073 1.1419 0.033 Uiso 1 1 calc R . .
H14B H -0.1330 0.5653 1.0921 0.033 Uiso 1 1 calc R . .
H14C H -0.0314 0.6250 1.0686 0.033 Uiso 1 1 calc R . .
C15 C -0.1143(3) 0.4322(2) 1.16064(17) 0.0250(8) Uani 1 1 d . . .
H15A H -0.1446 0.4189 1.1187 0.037 Uiso 1 1 calc R . .
H15B H -0.1549 0.4789 1.1747 0.037 Uiso 1 1 calc R . .
H15C H -0.1335 0.3911 1.1900 0.037 Uiso 1 1 calc R . .
C16 C 0.0267(3) 0.4444(2) 1.15830(15) 0.0187(6) Uani 1 1 d . . .
C17 C 0.0896(4) 0.36881(19) 1.14425(16) 0.0222(7) Uani 1 1 d . . .
H17A H 0.0770 0.3342 1.1796 0.033 Uiso 1 1 calc R . .
H17B H 0.1787 0.3770 1.1379 0.033 Uiso 1 1 calc R . .
H17C H 0.0534 0.3467 1.1062 0.033 Uiso 1 1 calc R . .
C18 C 0.0728(4) 0.4763(2) 1.22090(15) 0.0240(8) Uani 1 1 d . . .
H18A H 0.0475 0.4425 1.2550 0.036 Uiso 1 1 calc R . .
H18B H 0.0369 0.5267 1.2277 0.036 Uiso 1 1 calc R . .
H18C H 0.1635 0.4802 1.2200 0.036 Uiso 1 1 calc R . .
C19 C 0.3359(3) 0.6421(2) 1.02118(17) 0.0210(7) Uani 1 1 d . . .
C20 C 0.2039(3) 0.6610(2) 0.9978(2) 0.0292(8) Uani 1 1 d . . .
H20A H 0.1499 0.6712 1.0338 0.044 Uiso 1 1 calc R . .
H20B H 0.1709 0.6180 0.9740 0.044 Uiso 1 1 calc R . .
H20C H 0.2070 0.7058 0.9707 0.044 Uiso 1 1 calc R . .
C21 C 0.3785(4) 0.7079(2) 1.06263(19) 0.0287(8) Uani 1 1 d . . .
H21A H 0.4647 0.6996 1.0755 0.043 Uiso 1 1 calc R . .
H21B H 0.3254 0.7109 1.0999 0.043 Uiso 1 1 calc R . .
H21C H 0.3726 0.7554 1.0390 0.043 Uiso 1 1 calc R . .
C22 C 0.4222(4) 0.6339(2) 0.96476(18) 0.0336(9) Uani 1 1 d . . .
H22A H 0.4291 0.6828 0.9431 0.050 Uiso 1 1 calc R . .
H22B H 0.3884 0.5960 0.9359 0.050 Uiso 1 1 calc R . .
H22C H 0.5045 0.6178 0.9791 0.050 Uiso 1 1 calc R . .
C23 C 0.4579(3) 0.53065(19) 1.11643(16) 0.0187(7) Uani 1 1 d . . .
C24 C 0.4479(4) 0.4479(2) 1.13843(17) 0.0261(8) Uani 1 1 d . . .
H24A H 0.4568 0.4140 1.1023 0.039 Uiso 1 1 calc R . .
H24B H 0.3668 0.4397 1.1581 0.039 Uiso 1 1 calc R . .
H24C H 0.5137 0.4373 1.1689 0.039 Uiso 1 1 calc R . .
C25 C 0.5804(3) 0.5412(2) 1.08130(16) 0.0260(7) Uani 1 1 d . . .
H25A H 0.5926 0.5951 1.0720 0.039 Uiso 1 1 calc R . .
H25B H 0.5780 0.5125 1.0420 0.039 Uiso 1 1 calc R . .
H25C H 0.6490 0.5229 1.1074 0.039 Uiso 1 1 calc R . .
C26 C 0.4545(4) 0.5817(2) 1.17525(17) 0.0250(8) Uani 1 1 d . . .
H26A H 0.5275 0.5715 1.2013 0.038 Uiso 1 1 calc R . .
H26B H 0.3790 0.5711 1.1994 0.038 Uiso 1 1 calc R . .
H26C H 0.4548 0.6351 1.1624 0.038 Uiso 1 1 calc R . .
C34 C 0.7791(4) 0.7853(3) 0.1960(2) 0.0425(12) Uani 1 1 d . . .
H34A H 0.8321 0.7649 0.2300 0.051 Uiso 1 1 calc R . .
H34B H 0.8314 0.8182 0.1692 0.051 Uiso 1 1 calc R . .
Cl1 Cl 0.72136(10) 0.70987(6) 0.15079(5) 0.0339(2) Uani 1 1 d . . .
Cl2 Cl 0.66022(14) 0.83906(9) 0.22874(7) 0.0571(4) Uani 1 1 d . . .
N1 N -0.0284(3) 0.40487(16) 0.85889(13) 0.0172(6) Uani 1 1 d . . .
N2 N 0.1997(3) 0.55330(16) 1.11100(12) 0.0163(5) Uani 1 1 d . . .
H2A H 0.2050 0.5780 1.1468 0.020 Uiso 1 1 calc R . .
P1 P 0.10177(8) 0.39622(4) 0.89733(4) 0.01412(16) Uani 1 1 d . . .
P2 P -0.14396(8) 0.44364(5) 0.89186(4) 0.01524(16) Uani 1 1 d . . .
P3 P 0.06272(8) 0.51037(4) 1.09268(4) 0.01368(16) Uani 1 1 d . . .
P4 P 0.32324(8) 0.55083(5) 1.06485(4) 0.01492(15) Uani 1 1 d . . .
Pd1 Pd 0.08664(2) 0.453169(12) 0.995862(10) 0.01270(5) Uani 1 1 d . . .
S1 S -0.12790(7) 0.44167(5) 0.98850(4) 0.01636(15) Uani 1 1 d . . .
S2 S 0.30133(7) 0.46456(4) 1.00358(4) 0.01942(16) Uani 1 1 d . . .
B1 B 0.6203(4) 0.7665(2) 0.79481(19) 0.0200(8) Uani 1 1 d . . .
F1 F 0.5484(8) 0.7514(5) 0.7444(3) 0.056(2) Uani 0.597(18) 1 d PDU A 1
F2 F 0.5563(14) 0.7547(9) 0.8495(5) 0.036(2) Uani 0.597(18) 1 d PDU A 1
F3 F 0.7325(8) 0.7283(6) 0.7931(4) 0.052(3) Uani 0.597(18) 1 d PDU A 1
F4 F 0.6524(9) 0.8459(4) 0.7895(3) 0.0317(16) Uani 0.597(18) 1 d PDU A 1
F1' F 0.6972(12) 0.8300(7) 0.7981(6) 0.041(3) Uani 0.403(18) 1 d PDU A 2
F2' F 0.5231(11) 0.7849(9) 0.7543(7) 0.071(4) Uani 0.403(18) 1 d PDU A 2
F3' F 0.6803(14) 0.7053(4) 0.7739(4) 0.040(3) Uani 0.403(18) 1 d PDU A 2
F4' F 0.577(2) 0.7575(13) 0.8571(8) 0.036(4) Uani 0.403(18) 1 d PDU A 2

loop_
_atom_site_aniso_label
_atom_site_aniso_U_11
_atom_site_aniso_U_22
_atom_site_aniso_U_33
_atom_site_aniso_U_23
_atom_site_aniso_U_13
_atom_site_aniso_U_12
C1 0.0192(17) 0.0297(18) 0.0161(16) -0.0016(13) 0.0036(14) -0.0016(14)
C2 0.0201(17) 0.0164(14) 0.0218(17) -0.0025(13) -0.0009(14) 0.0023(13)
C3 0.021(2) 0.0245(17) 0.045(2) -0.0074(17) -0.0073(18) 0.0064(15)
C4 0.035(2) 0.0194(15) 0.0289(19) 0.0022(14) -0.0014(17) 0.0012(16)
C5 0.029(2) 0.0244(17) 0.0252(18) -0.0101(14) 0.0009(16) 0.0007(15)
C6 0.0237(18) 0.0212(15) 0.0166(15) 0.0033(14) 0.0022(13) 0.0045(15)
C7 0.033(2) 0.0341(19) 0.0159(15) 0.0054(16) 0.0004(15) 0.0059(18)
C8 0.028(2) 0.0303(19) 0.030(2) 0.0070(16) 0.0064(18) 0.0088(16)
C9 0.030(2) 0.0158(15) 0.0238(18) -0.0019(13) 0.0027(16) 0.0014(15)
C10 0.0183(18) 0.0281(17) 0.0222(18) -0.0064(15) -0.0048(14) -0.0025(15)
C11 0.031(2) 0.055(3) 0.023(2) -0.0079(19) -0.0106(18) -0.003(2)
C12 0.0171(19) 0.038(2) 0.035(2) -0.0057(16) -0.0003(17) -0.0027(16)
C13 0.027(2) 0.0264(18) 0.038(2) -0.0067(17) -0.0009(18) -0.0055(16)
C14 0.0163(19) 0.0251(17) 0.0246(18) -0.0028(14) 0.0020(15) 0.0033(15)
C15 0.0202(19) 0.0343(19) 0.0205(17) 0.0047(14) 0.0049(14) -0.0036(15)
C16 0.0192(16) 0.0228(16) 0.0140(14) -0.0009(13) 0.0037(13) 0.0017(14)
C17 0.0255(19) 0.0230(15) 0.0180(16) 0.0036(12) 0.0022(16) 0.0020(16)
C18 0.029(2) 0.0317(17) 0.0108(14) 0.0004(12) 0.0014(15) 0.0007(16)
C19 0.0188(18) 0.0226(16) 0.0214(17) 0.0041(13) 0.0013(14) -0.0034(14)
C20 0.0247(19) 0.0310(17) 0.032(2) 0.0073(18) -0.0026(19) -0.0006(14)
C21 0.032(2) 0.0223(16) 0.032(2) 0.0002(15) 0.0001(17) -0.0032(16)
C22 0.036(2) 0.040(2) 0.0247(19) 0.0089(16) 0.0101(19) -0.004(2)
C23 0.0147(16) 0.0238(16) 0.0176(16) -0.0031(12) -0.0029(13) 0.0013(13)
C24 0.0281(19) 0.0242(16) 0.0261(17) -0.0001(15) -0.0066(15) 0.0029(16)
C25 0.0181(17) 0.0360(19) 0.0240(16) -0.0033(15) -0.0018(14) 0.0032(17)
C26 0.0240(19) 0.0327(19) 0.0184(17) -0.0031(14) -0.0063(15) -0.0004(16)
C34 0.031(2) 0.047(3) 0.050(3) -0.023(2) 0.003(2) -0.004(2)
Cl1 0.0360(6) 0.0289(4) 0.0368(5) -0.0084(4) -0.0052(5) 0.0025(4)
Cl2 0.0467(8) 0.0619(8) 0.0627(8) -0.0320(7) -0.0133(7) 0.0218(7)
N1 0.0159(14) 0.0221(13) 0.0135(13) -0.0027(11) -0.0007(11) 0.0021(12)
N2 0.0155(13) 0.0198(12) 0.0134(12) -0.0033(11) 0.0013(10) 0.0009(12)
P1 0.0149(4) 0.0166(3) 0.0109(3) -0.0023(3) 0.0010(3) 0.0008(3)
P2 0.0139(4) 0.0196(4) 0.0123(3) -0.0018(3) -0.0002(3) 0.0007(3)
P3 0.0138(4) 0.0161(3) 0.0111(4) -0.0014(3) 0.0010(3) 0.0011(3)
P4 0.0139(4) 0.0181(3) 0.0128(3) -0.0023(3) 0.0008(3) 0.0002(3)
Pd1 0.01286(10) 0.01516(9) 0.01006(10) -0.00084(9) 0.00084(9) 0.00024(8)
S1 0.0131(3) 0.0249(4) 0.0110(3) 0.0001(3) 0.0017(3) -0.0013(3)
S2 0.0135(3) 0.0259(4) 0.0189(4) -0.0089(4) 0.0011(3) 0.0008(3)
B1 0.017(2) 0.0239(18) 0.0191(18) 0.0000(15) -0.0014(15) 0.0001(15)
F1 0.049(4) 0.069(4) 0.049(3) -0.030(3) -0.007(3) -0.023(3)
F2 0.031(4) 0.039(4) 0.037(4) 0.003(3) 0.011(3) -0.001(3)
F3 0.047(4) 0.059(4) 0.050(4) 0.028(3) 0.021(3) 0.023(3)
F4 0.053(4) 0.023(2) 0.020(2) 0.0004(17) 0.002(3) -0.008(3)
F1' 0.038(6) 0.047(5) 0.038(5) -0.017(4) 0.012(4) -0.020(4)
F2' 0.051(5) 0.086(7) 0.076(7) 0.017(6) -0.036(5) 0.007(5)
F3' 0.071(6) 0.026(3) 0.022(4) -0.002(3) 0.012(4) 0.008(4)
F4' 0.041(8) 0.030(5) 0.038(6) 0.001(4) 0.019(5) 0.003(5)

loop_
_atom_type_symbol
_atom_type_description
_atom_type_scat_dispersion_real
_atom_type_scat_dispersion_imag
_atom_type_scat_source
C C 0.0033 0.0016 'International Tables Vol C Tables 4.2.6.8 and 6.1.1.4'
H H 0.0000 0.0000 'International Tables Vol C Tables 4.2.6.8 and 6.1.1.4'
B B 0.0013 0.0007 'International Tables Vol C Tables 4.2.6.8 and 6.1.1.4'
N N 0.0061 0.0033 'International Tables Vol C Tables 4.2.6.8 and 6.1.1.4'
F F 0.0171 0.0103 'International Tables Vol C Tables 4.2.6.8 and 6.1.1.4'
P P 0.1023 0.0942 'International Tables Vol C Tables 4.2.6.8 and 6.1.1.4'
S S 0.1246 0.1234 'International Tables Vol C Tables 4.2.6.8 and 6.1.1.4'
Pd Pd -0.9988 1.0072 'International Tables Vol C Tables 4.2.6.8 and 6.1.1.4'
Cl Cl 0.1484 0.1585 'International Tables Vol C Tables 4.2.6.8 and 6.1.1.4'

loop_
_geom_angle_atom_site_label_1
_geom_angle_atom_site_label_2
_geom_angle_atom_site_label_3
_geom_angle
C4 C2 C5 110.5(3)
C4 C2 C3 109.6(3)
C5 C2 C3 109.3(3)
C4 C2 P1 108.5(2)
C5 C2 P1 109.2(2)
C3 C2 P1 109.7(2)
C9 C6 C8 108.4(3)
C9 C6 C7 107.1(3)
C8 C6 C7 111.5(3)
C9 C6 P2 107.9(2)
C8 C6 P2 112.3(2)
C7 C6 P2 109.5(3)
C12 C10 C11 109.8(3)
C12 C10 C13 108.4(3)
C11 C10 C13 107.9(3)
C12 C10 P2 113.6(3)
C11 C10 P2 110.7(3)
C13 C10 P2 106.4(3)
C17 C16 C18 110.4(3)
C17 C16 C15 108.8(3)
C18 C16 C15 110.1(3)
C17 C16 P3 107.9(2)
C18 C16 P3 110.9(2)
C15 C16 P3 108.6(2)
C22 C19 C21 110.1(3)
C22 C19 C20 109.1(3)
C21 C19 C20 107.4(3)
C22 C19 P4 110.9(3)
C21 C19 P4 112.9(3)
C20 C19 P4 106.3(2)
C25 C23 C24 109.0(3)
C25 C23 C26 110.3(3)
C24 C23 C26 107.8(3)
C25 C23 P4 111.2(2)
C24 C23 P4 108.0(2)
C26 C23 P4 110.5(2)
Cl2 C34 Cl1 111.9(3)
P2 N1 P1 119.52(17)
P4 N2 P3 123.24(17)
N1 P1 C1 105.96(16)
N1 P1 C2 108.94(16)
C1 P1 C2 104.45(17)
N1 P1 Pd1 110.58(11)
C1 P1 Pd1 114.11(12)
C2 P1 Pd1 112.38(12)
N1 P2 C10 109.48(16)
N1 P2 C6 109.93(16)
C10 P2 C6 112.65(17)
N1 P2 S1 111.65(11)
C10 P2 S1 105.39(13)
C6 P2 S1 107.68(11)
N2 P3 C14 103.60(16)
N2 P3 C16 106.65(15)
C14 P3 C16 105.00(17)
N2 P3 Pd1 107.59(10)
C14 P3 Pd1 118.02(13)
C16 P3 Pd1 114.91(11)
N2 P4 C23 106.35(15)
N2 P4 C19 109.42(16)
C23 P4 C19 113.87(16)
N2 P4 S2 108.07(11)
C23 P4 S2 109.27(11)
C19 P4 S2 109.67(12)
P3 Pd1 S1 89.29(3)
P3 Pd1 S2 90.57(3)
S1 Pd1 S2 179.81(4)
P3 Pd1 P1 177.56(3)
S1 Pd1 P1 88.34(3)
S2 Pd1 P1 91.80(3)
P2 S1 Pd1 98.57(4)
P4 S2 Pd1 103.12(4)
F3' B1 F1 81.5(5)
F3' B1 F2 113.9(8)
F1 B1 F2 111.1(8)
F3' B1 F3 34.4(4)
F1 B1 F3 112.5(5)
F2 B1 F3 112.8(7)
F3' B1 F2' 110.1(7)
F1 B1 F2' 28.8(6)
F2 B1 F2' 100.7(10)
F3 B1 F2' 138.8(7)
F3' B1 F1' 112.3(6)
F1 B1 F1' 122.6(7)
F2 B1 F1' 112.2(10)
F3 B1 F1' 82.7(5)
F2' B1 F1' 106.8(7)
F3' B1 F4' 112.4(10)
F1 B1 F4' 122.5(11)
F2 B1 F4' 11.4(16)
F3 B1 F4' 104.8(10)
F2' B1 F4' 111.2(10)
F1' B1 F4' 103.8(11)
F3' B1 F4 129.9(6)
F1 B1 F4 105.4(5)
F2 B1 F4 109.5(8)
F3 B1 F4 105.1(5)
F2' B1 F4 84.6(6)
F1' B1 F4 23.7(5)
F4' B1 F4 105.1(11)

loop_
_geom_bond_atom_site_label_1
_geom_bond_atom_site_label_2
_geom_bond_distance
C1 P1 1.812(4)
C2 C4 1.514(5)
C2 C5 1.533(5)
C2 C3 1.544(5)
C2 P1 1.866(3)
C6 C9 1.524(5)
C6 C8 1.530(5)
C6 C7 1.540(4)
C6 P2 1.870(4)
C10 C12 1.538(5)
C10 C11 1.539(5)
C10 C13 1.540(5)
C10 P2 1.856(4)
C14 P3 1.803(4)
C15 C16 1.535(5)
C16 C17 1.527(5)
C16 C18 1.531(5)
C16 P3 1.861(3)
C19 C22 1.527(5)
C19 C21 1.530(5)
C19 C20 1.544(5)
C19 P4 1.866(4)
C23 C25 1.529(5)
C23 C24 1.537(5)
C23 C26 1.545(5)
C23 P4 1.855(4)
C34 Cl2 1.740(5)
C34 Cl1 1.757(4)
N1 P2 1.585(3)
N1 P1 1.632(3)
N2 P4 1.656(3)
N2 P3 1.704(3)
P1 Pd1 2.3343(8)
P2 S1 2.0677(11)
P3 Pd1 2.3120(8)
P4 S2 2.0200(12)
Pd1 S1 2.3256(8)
Pd1 S2 2.3276(8)
B1 F3' 1.336(8)
B1 F1 1.351(8)
B1 F2 1.370(11)
B1 F3 1.384(7)
B1 F2' 1.396(10)
B1 F1' 1.397(11)
B1 F4' 1.414(15)
B1 F4 1.448(7)
